data_4326469
loop_
_publ_author_name
'Cameron A. Lippert'
'Kenneth I. Hardcastle'
'Jake D. Soper'

_publ_contact_author_address
;School of Chemistry and Biochemistry
Georgia Institute of Technology
901 Atlantic Drive NW
Atlanta, GA  30332-0400
;
_publ_contact_author_email jake.soper@chemistry.gatech.edu
_publ_contact_author_name 'Jake D. Soper'
_publ_contact_author_phone 404-894-4022
_publ_section_title
;
 Harnessing Redox-Active Ligands for Low-Barrier Radical Addition at
 Oxorhenium Complexes
;
_journal_name_full 'Inorganic Chemistry'
_journal_page_first 9864
_journal_page_last 9878
_journal_paper_doi 10.1021/ic200923q
_journal_volume 50
_journal_year 2011
_chemical_absolute_configuration ad
_chemical_formula_moiety 'C80 H100 N4 O6 Re2'
_chemical_formula_sum 'C80 H100 N4 O6 Re2'
_chemical_formula_weight 1586.04
_chemical_name_systematic
; 
 ? 
;
_space_group_IT_number 5
_symmetry_cell_setting monoclinic
_symmetry_space_group_name_Hall 'C 2y'
_symmetry_space_group_name_H-M 'C 1 2 1'
_atom_sites_solution_hydrogens geom
_atom_sites_solution_primary direct
_atom_sites_solution_secondary difmap
_audit_creation_method SHELXL-97
_cell_angle_alpha 90.00
_cell_angle_beta 102.387(4)
_cell_angle_gamma 90.00
_cell_formula_units_Z 2
_cell_length_a 25.507(8)
_cell_length_b 14.111(4)
_cell_length_c 10.667(3)
_cell_measurement_reflns_used 9938
_cell_measurement_temperature 173(2)
_cell_measurement_theta_max 28.40
_cell_measurement_theta_min 2.43
_cell_volume 3750.0(19)
_computing_cell_refinement 'Bruker SMART'
_computing_data_collection 'Bruker SMART'
_computing_data_reduction 'Bruker SAINT'
_computing_molecular_graphics 'Bruker SHELXTL'
_computing_publication_material 'Bruker SHELXTL'
_computing_structure_refinement 'SHELXL-97 (Sheldrick, 1997)'
_computing_structure_solution 'SHELXS-97 (Sheldrick, 1990)'
_diffrn_ambient_temperature 173(2)
_diffrn_measured_fraction_theta_full 0.998
_diffrn_measured_fraction_theta_max 0.998
_diffrn_measurement_device_type 'CCD area detector'
_diffrn_measurement_method 'phi and omega scans'
_diffrn_radiation_monochromator graphite
_diffrn_radiation_source 'fine-focus sealed tube'
_diffrn_radiation_type MoK\a
_diffrn_radiation_wavelength 0.71073
_diffrn_reflns_av_R_equivalents 0.0495
_diffrn_reflns_av_sigmaI/netI 0.0520
_diffrn_reflns_limit_h_max 36
_diffrn_reflns_limit_h_min -36
_diffrn_reflns_limit_k_max 20
_diffrn_reflns_limit_k_min -20
_diffrn_reflns_limit_l_max 15
_diffrn_reflns_limit_l_min -15
_diffrn_reflns_number 37675
_diffrn_reflns_theta_full 30.41
_diffrn_reflns_theta_max 30.41
_diffrn_reflns_theta_min 1.66
_exptl_absorpt_coefficient_mu 3.278
_exptl_absorpt_correction_T_max 0.7460
_exptl_absorpt_correction_T_min 0.5878
_exptl_absorpt_correction_type multi-scan
_exptl_absorpt_process_details SADABS
_exptl_crystal_colour black
_exptl_crystal_density_diffrn 1.405
_exptl_crystal_description plate
_exptl_crystal_F_000 1612
_exptl_crystal_size_max 0.311
_exptl_crystal_size_mid 0.251
_exptl_crystal_size_min 0.108
_refine_diff_density_max 3.229
_refine_diff_density_min -1.146
_refine_diff_density_rms 0.204
_refine_ls_abs_structure_details 'Flack H D (1983), Acta Cryst. A39, 876-881'
_refine_ls_abs_structure_Flack 0.503(13)
_refine_ls_extinction_method none
_refine_ls_goodness_of_fit_ref 1.132
_refine_ls_hydrogen_treatment constr
_refine_ls_matrix_type full
_refine_ls_number_parameters 328
_refine_ls_number_reflns 11306
_refine_ls_number_restraints 14
_refine_ls_restrained_S_all 1.140
_refine_ls_R_factor_all 0.0551
_refine_ls_R_factor_gt 0.0433
_refine_ls_shift/su_max 0.001
_refine_ls_shift/su_mean 0.000
_refine_ls_structure_factor_coef Fsqd
_refine_ls_weighting_details 'calc w=1/[\s^2^(Fo^2^)+(0.0570P)^2^+26.3075P] where P=(Fo^2^+2Fc^2^)/3'
_refine_ls_weighting_scheme calc
_refine_ls_wR_factor_gt 0.1138
_refine_ls_wR_factor_ref 0.1244
_reflns_number_gt 9763
_reflns_number_total 11306
_reflns_threshold_expression >2sigma(I)
_cod_data_source_file ic200923q_si_002_4.cif
_cod_data_source_block '[Re2(O)2(ap)2(isq)2]'
_cod_original_cell_volume 3749.7(19)
_cod_database_code 4326469

loop_
_symmetry_equiv_pos_as_xyz
'x, y, z'
'-x, y, -z'
'x+1/2, y+1/2, z'
'-x+1/2, y+1/2, -z'

loop_
_atom_site_label
_atom_site_type_symbol
_atom_site_fract_x
_atom_site_fract_y
_atom_site_fract_z
_atom_site_U_iso_or_equiv
_atom_site_adp_type
_atom_site_occupancy
_atom_site_symmetry_multiplicity
_atom_site_calc_flag
_atom_site_refinement_flags
C1 C 0.4150(4) 0.0027(7) 0.8071(12) 0.038(3) Uani 1 1 d .
C2 C 0.3848(4) -0.0333(6) 0.7079(9) 0.0380(19) Uani 1 1 d .
H2A H 0.3968 -0.0314 0.6296 0.046 Uiso 1 1 calc R
C3 C 0.3340(4) -0.0764(8) 0.7069(15) 0.060(3) Uani 1 1 d .
H3A H 0.3120 -0.0977 0.6285 0.072 Uiso 1 1 calc R
C4 C 0.3176(4) -0.0865(8) 0.8177(12) 0.051(3) Uani 1 1 d .
H4A H 0.2862 -0.1229 0.8175 0.062 Uiso 1 1 calc R
C5 C 0.3449(4) -0.0454(8) 0.9349(13) 0.058(3) Uani 1 1 d .
H5A H 0.3304 -0.0480 1.0098 0.070 Uiso 1 1 calc R
C6 C 0.39404(12) -0.0006(2) 0.9361(3) 0.0345(17) Uani 1 1 d .
H6A H 0.4143 0.0270 1.0126 0.041 Uiso 1 1 calc R
C7 C 0.50131(12) 0.0104(2) 0.7687(3) 0.044(4) Uani 1 1 d RD
C8 C 0.51121(12) -0.0863(2) 0.7643(3) 0.0317(16) Uani 1 1 d RD
H8A H 0.4881 -0.1306 0.7941 0.038 Uiso 1 1 d R
C9 C 0.55460(12) -0.1187(2) 0.7168(3) 0.0325(16) Uani 1 1 d RD
C10 C 0.58809(12) -0.0544(2) 0.6737(3) 0.0368(18) Uiso 1 1 d RD
H10A H 0.6181 -0.0768 0.6408 0.044 Uiso 1 1 d R
C11 C 0.57819(12) 0.0422(2) 0.6781(3) 0.0270(14) Uani 1 1 d RD
C12 C 0.53480(12) 0.0747(2) 0.7256(3) 0.0251(14) Uani 1 1 d RD
C13 C 0.56819(12) -0.2252(2) 0.7171(3) 0.042(2) Uani 1 1 d R
C14 C 0.61818(12) -0.2414(2) 0.8124(3) 0.080(5) Uani 1 1 d R
H14A H 0.6129 -0.2241 0.8979 0.120 Uiso 1 1 calc R
H14B H 0.6469 -0.2025 0.7911 0.120 Uiso 1 1 calc R
H14C H 0.6281 -0.3085 0.8119 0.120 Uiso 1 1 calc R
C15 C 0.5764(6) -0.2538(7) 0.5817(12) 0.069(4) Uani 1 1 d .
H15A H 0.5859 -0.3211 0.5817 0.104 Uiso 1 1 calc R
H15B H 0.6053 -0.2156 0.5602 0.104 Uiso 1 1 calc R
H15C H 0.5431 -0.2426 0.5179 0.104 Uiso 1 1 calc R
C16 C 0.5257(5) -0.2880(7) 0.7521(15) 0.073(4) Uani 1 1 d .
H16A H 0.5202 -0.2703 0.8372 0.110 Uiso 1 1 calc R
H16B H 0.5372 -0.3543 0.7533 0.110 Uiso 1 1 calc R
H16C H 0.4920 -0.2802 0.6886 0.110 Uiso 1 1 calc R
C17 C 0.6169(3) 0.1179(6) 0.6385(7) 0.0356(18) Uani 1 1 d D
C18 C 0.5868(3) 0.1919(11) 0.5289(7) 0.0334(18) Uani 1 1 d D
H18A H 0.5685 0.1565 0.4529 0.050 Uiso 1 1 calc R
H18B H 0.6133 0.2348 0.5053 0.050 Uiso 1 1 calc R
H18C H 0.5603 0.2289 0.5626 0.050 Uiso 1 1 calc R
C19 C 0.6435(3) 0.1973(7) 0.7544(6) 0.0319(17) Uiso 1 1 d D
H19A H 0.6639 0.1635 0.8295 0.048 Uiso 1 1 calc R
H19B H 0.6146 0.2336 0.7790 0.048 Uiso 1 1 calc R
H19C H 0.6675 0.2406 0.7216 0.048 Uiso 1 1 calc R
C20 C 0.6626(4) 0.0643(7) 0.5872(10) 0.044(2) Uani 1 1 d D
H20A H 0.6463 0.0189 0.5207 0.066 Uiso 1 1 calc R
H20B H 0.6858 0.0304 0.6583 0.066 Uiso 1 1 calc R
H20C H 0.6840 0.1103 0.5510 0.066 Uiso 1 1 calc R
C21 C 0.5103(4) 0.3735(7) 0.7649(8) 0.0239(17) Uani 1 1 d .
C22 C 0.5632(3) 0.3891(6) 0.8556(9) 0.0361(18) Uani 1 1 d .
H22A H 0.5692 0.3640 0.9401 0.043 Uiso 1 1 calc R
C23 C 0.6040(3) 0.4406(7) 0.8160(11) 0.050(3) Uani 1 1 d .
H23A H 0.6359 0.4576 0.8759 0.060 Uiso 1 1 calc R
C24 C 0.5966(4) 0.4666(7) 0.6849(9) 0.045(2) Uiso 1 1 d .
H24A H 0.6256 0.4935 0.6543 0.054 Uiso 1 1 calc R
C25 C 0.5491(4) 0.4536(6) 0.6034(9) 0.0379(19) Uani 1 1 d .
H25A H 0.5441 0.4746 0.5170 0.046 Uiso 1 1 calc R
C26 C 0.50754(11) 0.4101(2) 0.6445(3) 0.0318(16) Uani 1 1 d .
H26A H 0.4742 0.4050 0.5847 0.038 Uiso 1 1 calc R
C27 C 0.42175(11) 0.3649(2) 0.7919(3) 0.045(4) Uani 1 1 d RD
C28 C 0.38127(11) 0.2985(2) 0.7892(3) 0.0259(14) Uani 1 1 d RD
C29 C 0.32829(11) 0.3280(2) 0.7742(3) 0.0281(15) Uani 1 1 d RD
C30 C 0.31579(11) 0.4239(2) 0.7618(3) 0.0354(19) Uani 1 1 d RD
H30A H 0.2792 0.4443 0.7514 0.043 Uiso 1 1 d R
C31 C 0.35627(11) 0.4903(2) 0.7645(3) 0.039(2) Uani 1 1 d RD
C32 C 0.40925(11) 0.4608(2) 0.7795(3) 0.0286(15) Uani 1 1 d RD
H32A H 0.4372 0.5067 0.7814 0.034 Uiso 1 1 d R
C33 C 0.28393(11) 0.2528(2) 0.7851(3) 0.044(2) Uani 1 1 d R
C34 C 0.27979(11) 0.1796(2) 0.6839(3) 0.057(3) Uani 1 1 d R
H34A H 0.3144 0.1475 0.6923 0.085 Uiso 1 1 calc R
H34B H 0.2699 0.2097 0.5993 0.085 Uiso 1 1 calc R
H34C H 0.2523 0.1332 0.6931 0.085 Uiso 1 1 calc R
C35 C 0.2960(4) 0.2080(9) 0.9187(9) 0.055(4) Uani 1 1 d .
H35A H 0.3308 0.1756 0.9331 0.083 Uiso 1 1 calc R
H35B H 0.2678 0.1621 0.9251 0.083 Uiso 1 1 calc R
H35C H 0.2971 0.2575 0.9836 0.083 Uiso 1 1 calc R
C36 C 0.2284(4) 0.3030(10) 0.7696(16) 0.080(5) Uani 1 1 d .
H36A H 0.2009 0.2560 0.7768 0.121 Uiso 1 1 calc R
H36B H 0.2191 0.3336 0.6853 0.121 Uiso 1 1 calc R
H36C H 0.2304 0.3509 0.8370 0.121 Uiso 1 1 calc R
C37 C 0.3406(3) 0.5955(6) 0.7637(8) 0.042(2) Uani 1 1 d D
C38 C 0.3008(5) 0.6193(9) 0.6413(11) 0.064(3) Uani 1 1 d D
H38A H 0.2695 0.5776 0.6323 0.096 Uiso 1 1 calc R
H38B H 0.3177 0.6103 0.5678 0.096 Uiso 1 1 calc R
H38C H 0.2894 0.6854 0.6443 0.096 Uiso 1 1 calc R
C39 C 0.3132(6) 0.6194(10) 0.8716(15) 0.085(5) Uani 1 1 d D
H39A H 0.2822 0.5776 0.8675 0.127 Uiso 1 1 calc R
H39B H 0.3011 0.6855 0.8633 0.127 Uiso 1 1 calc R
H39C H 0.3384 0.6108 0.9541 0.127 Uiso 1 1 calc R
C40 C 0.3887(4) 0.6640(9) 0.7742(15) 0.077(5) Uani 1 1 d D
H40A H 0.3759 0.7295 0.7738 0.116 Uiso 1 1 calc R
H40B H 0.4057 0.6541 0.7011 0.116 Uiso 1 1 calc R
H40C H 0.4148 0.6517 0.8543 0.116 Uiso 1 1 calc R
N1 N 0.4705(3) 0.0477(6) 0.8129(8) 0.0221(18) Uiso 1 1 d D
N2 N 0.4634(4) 0.3186(6) 0.8192(9) 0.027(2) Uiso 1 1 d .
O1 O 0.51982(17) 0.1700(4) 0.7319(4) 0.0250(10) Uiso 1 1 d .
O2 O 0.39746(19) 0.2067(3) 0.7913(4) 0.0240(10) Uiso 1 1 d .
O3 O 0.54347(13) 0.1790(6) 0.9772(3) 0.0164(7) Uiso 1 1 d .
Re1 Re 0.475039(7) 0.18508(4) 0.858075(17) 0.01701(6) Uani 1 1 d .

loop_
_atom_site_aniso_label
_atom_site_aniso_U_11
_atom_site_aniso_U_22
_atom_site_aniso_U_33
_atom_site_aniso_U_23
_atom_site_aniso_U_13
_atom_site_aniso_U_12
C1 0.017(4) 0.033(6) 0.057(7) 0.012(5) -0.010(5) -0.006(4)
C2 0.034(4) 0.032(4) 0.047(5) -0.012(4) 0.006(4) -0.007(3)
C3 0.020(4) 0.043(6) 0.108(11) -0.008(6) -0.010(5) -0.003(4)
C4 0.029(5) 0.051(6) 0.072(8) -0.004(5) 0.005(5) -0.006(4)
C5 0.036(5) 0.054(6) 0.088(8) 0.016(6) 0.021(5) -0.019(5)
C6 0.030(4) 0.040(4) 0.037(4) 0.004(3) 0.014(3) -0.004(3)
C7 0.071(9) 0.034(6) 0.024(5) -0.008(4) 0.004(5) -0.037(6)
C8 0.031(4) 0.031(4) 0.035(4) 0.000(3) 0.012(3) 0.000(3)
C9 0.031(4) 0.024(4) 0.043(4) 0.000(3) 0.009(3) 0.007(3)
C11 0.022(3) 0.037(4) 0.021(3) -0.002(3) 0.003(3) 0.001(3)
C12 0.023(3) 0.029(4) 0.023(3) 0.000(3) 0.004(3) 0.000(3)
C13 0.036(5) 0.033(4) 0.058(6) -0.011(4) 0.014(4) 0.005(4)
C14 0.053(7) 0.040(6) 0.136(14) 0.006(7) -0.001(8) 0.022(5)
C15 0.128(12) 0.032(5) 0.059(7) -0.011(5) 0.044(8) 0.006(6)
C16 0.081(9) 0.034(5) 0.125(11) 0.002(5) 0.066(9) 0.013(5)
C17 0.027(4) 0.058(5) 0.024(3) 0.001(3) 0.010(3) 0.004(4)
C18 0.040(3) 0.033(5) 0.032(3) -0.005(5) 0.016(3) -0.013(6)
C20 0.034(5) 0.050(5) 0.054(5) -0.006(4) 0.023(4) 0.000(4)
C21 0.027(4) 0.029(4) 0.015(4) 0.000(3) 0.003(3) 0.008(3)
C22 0.021(4) 0.040(4) 0.043(4) 0.004(4) -0.003(3) -0.011(3)
C23 0.017(4) 0.046(5) 0.081(7) 0.022(5) -0.004(4) -0.009(4)
C25 0.039(5) 0.041(5) 0.037(4) -0.003(4) 0.017(4) -0.011(4)
C26 0.025(4) 0.038(4) 0.035(4) 0.004(3) 0.010(3) -0.003(3)
C27 0.037(7) 0.019(5) 0.062(8) 0.007(5) -0.028(6) 0.000(4)
C28 0.019(3) 0.031(4) 0.029(3) 0.003(3) 0.007(3) 0.002(3)
C29 0.016(3) 0.039(4) 0.028(3) 0.007(3) 0.003(3) 0.001(3)
C30 0.016(4) 0.044(5) 0.044(5) 0.008(4) 0.003(4) 0.005(4)
C31 0.033(4) 0.044(5) 0.044(5) 0.019(4) 0.019(4) 0.015(4)
C32 0.024(3) 0.026(3) 0.038(4) -0.003(3) 0.009(3) 0.005(3)
C33 0.013(3) 0.064(6) 0.051(5) 0.014(5) 0.000(3) -0.002(4)
C34 0.026(3) 0.092(7) 0.045(4) -0.035(8) -0.005(3) 0.025(7)
C35 0.036(4) 0.090(13) 0.045(4) 0.023(5) 0.020(4) 0.000(5)
C36 0.016(4) 0.092(10) 0.135(13) 0.042(9) 0.020(6) 0.007(5)
C37 0.042(5) 0.041(5) 0.047(5) 0.011(4) 0.020(4) 0.021(4)
C38 0.074(8) 0.060(7) 0.056(7) 0.028(5) 0.010(6) 0.030(6)
C39 0.099(11) 0.068(8) 0.108(12) 0.008(8) 0.067(10) 0.032(8)
C40 0.048(6) 0.066(12) 0.126(11) 0.017(7) 0.037(7) 0.024(6)
Re1 0.01043(9) 0.02401(10) 0.01643(9) 0.0004(2) 0.00251(6) -0.0002(2)

loop_
_atom_type_symbol
_atom_type_description
_atom_type_scat_dispersion_real
_atom_type_scat_dispersion_imag
_atom_type_scat_source
C C 0.0033 0.0016 'International Tables Vol C Tables 4.2.6.8 and 6.1.1.4'
H H 0.0000 0.0000 'International Tables Vol C Tables 4.2.6.8 and 6.1.1.4'
N N 0.0061 0.0033 'International Tables Vol C Tables 4.2.6.8 and 6.1.1.4'
O O 0.0106 0.0060 'International Tables Vol C Tables 4.2.6.8 and 6.1.1.4'
Re Re -1.0185 7.2310 'International Tables Vol C Tables 4.2.6.8 and 6.1.1.4'

loop_
_geom_angle_atom_site_label_1
_geom_angle_atom_site_label_2
_geom_angle_atom_site_label_3
_geom_angle
_geom_angle_site_symmetry_1
_geom_angle_site_symmetry_3
C2 C1 N1 125.8(12) . .
C2 C1 C6 116.9(9) . .
N1 C1 C6 117.3(8) . .
C1 C2 C3 124.3(12) . .
C1 C2 H2A 117.9 . .
C3 C2 H2A 117.9 . .
C4 C3 C2 119.4(11) . .
C4 C3 H3A 120.3 . .
C2 C3 H3A 120.3 . .
C3 C4 C5 123.1(10) . .
C3 C4 H4A 118.5 . .
C5 C4 H4A 118.5 . .
C6 C5 C4 117.5(10) . .
C6 C5 H5A 121.3 . .
C4 C5 H5A 121.3 . .
C5 C6 C1 118.4(7) . .
C5 C6 H6A 120.8 . .
C1 C6 H6A 120.8 . .
N1 C7 C8 128.2(5) . .
N1 C7 C12 111.5(5) . .
C8 C7 C12 120.0 . .
C9 C8 C7 120.0 . .
C9 C8 H8A 120.0 . .
C7 C8 H8A 120.0 . .
C8 C9 C10 120.0 . .
C8 C9 C13 121.1 . .
C10 C9 C13 118.9 . .
C11 C10 C9 120.0 . .
C11 C10 H10A 120.0 . .
C9 C10 H10A 120.0 . .
C10 C11 C12 120.0 . .
C10 C11 C17 121.9(3) . .
C12 C11 C17 118.0(3) . .
C7 C12 C11 120.0 . .
C7 C12 O1 114.6(2) . .
C11 C12 O1 125.4(2) . .
C14 C13 C16 107.5(6) . .
C14 C13 C9 108.3 . .
C16 C13 C9 113.6(4) . .
C14 C13 C15 109.4(6) . .
C16 C13 C15 108.9(8) . .
C9 C13 C15 109.0(4) . .
C13 C14 H14A 109.5 . .
C13 C14 H14B 109.5 . .
H14A C14 H14B 109.5 . .
C13 C14 H14C 109.5 . .
H14A C14 H14C 109.5 . .
H14B C14 H14C 109.5 . .
C13 C15 H15A 109.5 . .
C13 C15 H15B 109.5 . .
H15A C15 H15B 109.5 . .
C13 C15 H15C 109.5 . .
H15A C15 H15C 109.5 . .
H15B C15 H15C 109.5 . .
C13 C16 H16A 109.5 . .
C13 C16 H16B 109.5 . .
H16A C16 H16B 109.5 . .
C13 C16 H16C 109.5 . .
H16A C16 H16C 109.5 . .
H16B C16 H16C 109.5 . .
C11 C17 C20 108.6(6) . .
C11 C17 C18 113.6(6) . .
C20 C17 C18 109.1(7) . .
C11 C17 C19 115.4(5) . .
C20 C17 C19 111.0(6) . .
C18 C17 C19 98.8(7) . .
C17 C18 H18A 109.5 . .
C17 C18 H18B 109.5 . .
H18A C18 H18B 109.5 . .
C17 C18 H18C 109.5 . .
H18A C18 H18C 109.5 . .
H18B C18 H18C 109.5 . .
C17 C19 H19A 109.5 . .
C17 C19 H19B 109.5 . .
H19A C19 H19B 109.5 . .
C17 C19 H19C 109.5 . .
H19A C19 H19C 109.5 . .
H19B C19 H19C 109.5 . .
C17 C20 H20A 109.5 . .
C17 C20 H20B 109.5 . .
H20A C20 H20B 109.5 . .
C17 C20 H20C 109.5 . .
H20A C20 H20C 109.5 . .
H20B C20 H20C 109.5 . .
C26 C21 C22 114.0(9) . .
C26 C21 N2 128.1(7) . .
C22 C21 N2 117.9(7) . .
C23 C22 C21 120.3(9) . .
C23 C22 H22A 119.8 . .
C21 C22 H22A 119.8 . .
C22 C23 C24 118.6(9) . .
C22 C23 H23A 120.7 . .
C24 C23 H23A 120.7 . .
C25 C24 C23 120.8(9) . .
C25 C24 H24A 119.6 . .
C23 C24 H24A 119.6 . .
C24 C25 C26 120.3(8) . .
C24 C25 H25A 119.9 . .
C26 C25 H25A 119.9 . .
C21 C26 C25 125.4(6) . .
C21 C26 H26A 117.3 . .
C25 C26 H26A 117.3 . .
N2 C27 C28 104.3(4) . .
N2 C27 C32 135.2(4) . .
C28 C27 C32 120.0 . .
O2 C28 C27 114.9(2) . .
O2 C28 C29 124.9(2) . .
C27 C28 C29 120.0 . .
C28 C29 C30 120.0 . .
C28 C29 C33 119.1 . .
C30 C29 C33 120.6 . .
C31 C30 C29 120.0 . .
C31 C30 H30A 120.0 . .
C29 C30 H30A 120.0 . .
C30 C31 C32 120.0 . .
C30 C31 C37 117.4(3) . .
C32 C31 C37 122.3(3) . .
C31 C32 C27 120.0 . .
C31 C32 H32A 120.0 . .
C27 C32 H32A 120.0 . .
C34 C33 C35 111.1(5) . .
C34 C33 C36 108.5(7) . .
C35 C33 C36 106.5(7) . .
C34 C33 C29 110.8 . .
C35 C33 C29 110.1(4) . .
C36 C33 C29 109.6(5) . .
C33 C34 H34A 109.5 . .
C33 C34 H34B 109.5 . .
H34A C34 H34B 109.5 . .
C33 C34 H34C 109.5 . .
H34A C34 H34C 109.5 . .
H34B C34 H34C 109.5 . .
C33 C35 H35A 109.5 . .
C33 C35 H35B 109.5 . .
H35A C35 H35B 109.5 . .
C33 C35 H35C 109.5 . .
H35A C35 H35C 109.5 . .
H35B C35 H35C 109.5 . .
C33 C36 H36A 109.5 . .
C33 C36 H36B 109.5 . .
H36A C36 H36B 109.5 . .
C33 C36 H36C 109.5 . .
H36A C36 H36C 109.5 . .
H36B C36 H36C 109.5 . .
C39 C37 C38 105.9(9) . .
C39 C37 C31 112.0(7) . .
C38 C37 C31 110.2(7) . .
C39 C37 C40 107.2(10) . .
C38 C37 C40 107.4(9) . .
C31 C37 C40 113.7(7) . .
C37 C38 H38A 109.5 . .
C37 C38 H38B 109.5 . .
H38A C38 H38B 109.5 . .
C37 C38 H38C 109.5 . .
H38A C38 H38C 109.5 . .
H38B C38 H38C 109.5 . .
C37 C39 H39A 109.5 . .
C37 C39 H39B 109.5 . .
H39A C39 H39B 109.5 . .
C37 C39 H39C 109.5 . .
H39A C39 H39C 109.5 . .
H39B C39 H39C 109.5 . .
C37 C40 H40A 109.5 . .
C37 C40 H40B 109.5 . .
H40A C40 H40B 109.5 . .
C37 C40 H40C 109.5 . .
H40A C40 H40C 109.5 . .
H40B C40 H40C 109.5 . .
C7 N1 C1 120.5(8) . .
C7 N1 Re1 122.9(6) . .
C1 N1 Re1 114.6(6) . .
C27 N2 C21 109.0(7) . .
C27 N2 Re1 130.7(6) . .
C21 N2 Re1 116.6(6) . .
C12 O1 Re1 110.0(3) . .
C28 O2 Re1 115.5(3) . .
Re1 O3 Re1 103.66(16) 2_657 .
O3 Re1 O3 76.11(16) 2_657 .
O3 Re1 N2 100.6(4) 2_657 .
O3 Re1 N2 105.0(4) . .
O3 Re1 O1 157.18(19) 2_657 .
O3 Re1 O1 82.48(16) . .
N2 Re1 O1 92.5(3) . .
O3 Re1 O2 85.01(17) 2_657 .
O3 Re1 O2 159.82(18) . .
N2 Re1 O2 71.2(3) . .
O1 Re1 O2 117.12(18) . .
O3 Re1 N1 99.5(3) 2_657 .
O3 Re1 N1 96.5(3) . .
N2 Re1 N1 153.4(2) . .
O1 Re1 N1 75.0(3) . .
O2 Re1 N1 93.5(3) . .
O3 Re1 Re1 38.31(10) 2_657 2_657
O3 Re1 Re1 38.03(10) . 2_657
N2 Re1 Re1 103.1(3) . 2_657
O1 Re1 Re1 120.47(13) . 2_657
O2 Re1 Re1 122.34(13) . 2_657
N1 Re1 Re1 103.4(3) . 2_657

loop_
_geom_bond_atom_site_label_1
_geom_bond_atom_site_label_2
_geom_bond_distance
_geom_bond_site_symmetry_2
C1 C2 1.274(13) .
C1 N1 1.539(14) .
C1 C6 1.581(15) .
C2 C3 1.430(13) .
C2 H2A 0.9500 .
C3 C4 1.343(17) .
C3 H3A 0.9500 .
C4 C5 1.419(17) .
C4 H4A 0.9500 .
C5 C6 1.401(9) .
C5 H5A 0.9500 .
C6 H6A 0.9500 .
C7 N1 1.129(8) .
C7 C8 1.3900 .
C7 C12 1.3901 .
C8 C9 1.3900 .
C8 H8A 0.9601 .
C9 C10 1.3901 .
C9 C13 1.5426 .
C10 C11 1.3899 .
C10 H10A 0.9598 .
C11 C12 1.3901 .
C11 C17 1.573(9) .
C12 O1 1.404(6) .
C13 C14 1.4681 .
C13 C16 1.508(11) .
C13 C15 1.557(10) .
C14 H14A 0.9800 .
C14 H14B 0.9800 .
C14 H14C 0.9800 .
C15 H15A 0.9800 .
C15 H15B 0.9800 .
C15 H15C 0.9800 .
C16 H16A 0.9800 .
C16 H16B 0.9800 .
C16 H16C 0.9800 .
C17 C20 1.582(10) .
C17 C18 1.632(11) .
C17 C19 1.698(10) .
C18 H18A 0.9800 .
C18 H18B 0.9800 .
C18 H18C 0.9800 .
C19 H19A 0.9800 .
C19 H19B 0.9800 .
C19 H19C 0.9800 .
C20 H20A 0.9800 .
C20 H20B 0.9800 .
C20 H20C 0.9800 .
C21 C26 1.372(9) .
C21 C22 1.499(12) .
C21 N2 1.630(14) .
C22 C23 1.406(12) .
C22 H22A 0.9500 .
C23 C24 1.419(15) .
C23 H23A 0.9500 .
C24 C25 1.345(13) .
C24 H24A 0.9500 .
C25 C26 1.375(9) .
C25 H25A 0.9500 .
C26 H26A 0.9500 .
C27 N2 1.228(10) .
C27 C28 1.3900 .
C27 C32 1.3900 .
C28 O2 1.358(5) .
C28 C29 1.3900 .
C29 C30 1.3900 .
C29 C33 1.5739 .
C30 C31 1.3900 .
C30 H30A 0.9600 .
C31 C32 1.3900 .
C31 C37 1.537(9) .
C32 H32A 0.9600 .
C33 C34 1.4815 .
C33 C35 1.528(10) .
C33 C36 1.560(11) .
C34 H34A 0.9800 .
C34 H34B 0.9800 .
C34 H34C 0.9800 .
C35 H35A 0.9800 .
C35 H35B 0.9800 .
C35 H35C 0.9800 .
C36 H36A 0.9800 .
C36 H36B 0.9800 .
C36 H36C 0.9800 .
C37 C39 1.509(11) .
C37 C38 1.510(11) .
C37 C40 1.545(12) .
C38 H38A 0.9800 .
C38 H38B 0.9800 .
C38 H38C 0.9800 .
C39 H39A 0.9800 .
C39 H39B 0.9800 .
C39 H39C 0.9800 .
C40 H40A 0.9800 .
C40 H40B 0.9800 .
C40 H40C 0.9800 .
N1 Re1 1.995(8) .
N2 Re1 1.938(9) .
O1 Re1 1.955(4) .
O2 Re1 1.978(5) .
O3 Re1 1.916(3) 2_657
O3 Re1 1.928(3) .
Re1 O3 1.916(3) 2_657
Re1 Re1 3.0223(9) 2_657

loop_
_geom_torsion_atom_site_label_1
_geom_torsion_atom_site_label_2
_geom_torsion_atom_site_label_3
_geom_torsion_atom_site_label_4
_geom_torsion
_geom_torsion_site_symmetry_1
_geom_torsion_site_symmetry_4
N1 C1 C2 C3 178.6(9) . .
C6 C1 C2 C3 -0.4(14) . .
C1 C2 C3 C4 -4.9(16) . .
C2 C3 C4 C5 8.6(17) . .
C3 C4 C5 C6 -6.7(16) . .
C4 C5 C6 C1 1.2(12) . .
C2 C1 C6 C5 2.1(12) . .
N1 C1 C6 C5 -176.9(8) . .
N1 C7 C8 C9 -173.6(6) . .
C12 C7 C8 C9 0.0 . .
C7 C8 C9 C10 0.0 . .
C7 C8 C9 C13 176.9 . .
C8 C9 C10 C11 0.0 . .
C13 C9 C10 C11 -177.0 . .
C9 C10 C11 C12 0.0 . .
C9 C10 C11 C17 176.1(3) . .
N1 C7 C12 C11 174.6(5) . .
C8 C7 C12 C11 0.0 . .
N1 C7 C12 O1 -7.0(5) . .
C8 C7 C12 O1 178.4(2) . .
C10 C11 C12 C7 0.0 . .
C17 C11 C12 C7 -176.3(3) . .
C10 C11 C12 O1 -178.2(3) . .
C17 C11 C12 O1 5.5(4) . .
C8 C9 C13 C14 -110.0 . .
C10 C9 C13 C14 67.0 . .
C8 C9 C13 C16 9.4(7) . .
C10 C9 C13 C16 -173.6(7) . .
C8 C9 C13 C15 131.1(6) . .
C10 C9 C13 C15 -52.0(6) . .
C10 C11 C17 C20 4.0(7) . .
C12 C11 C17 C20 -179.8(5) . .
C10 C11 C17 C18 125.7(5) . .
C12 C11 C17 C18 -58.1(6) . .
C10 C11 C17 C19 -121.3(5) . .
C12 C11 C17 C19 54.9(6) . .
C26 C21 C22 C23 2.4(12) . .
N2 C21 C22 C23 -176.4(9) . .
C21 C22 C23 C24 -8.0(15) . .
C22 C23 C24 C25 8.7(16) . .
C23 C24 C25 C26 -3.5(15) . .
C22 C21 C26 C25 3.2(10) . .
N2 C21 C26 C25 -178.2(7) . .
C24 C25 C26 C21 -2.7(12) . .
N2 C27 C28 O2 -12.0(5) . .
C32 C27 C28 O2 174.7(2) . .
N2 C27 C28 C29 173.3(5) . .
C32 C27 C28 C29 0.0 . .
O2 C28 C29 C30 -174.2(3) . .
C27 C28 C29 C30 0.0 . .
O2 C28 C29 C33 11.9(3) . .
C27 C28 C29 C33 -174.0 . .
C28 C29 C30 C31 0.0 . .
C33 C29 C30 C31 173.9 . .
C29 C30 C31 C32 0.0 . .
C29 C30 C31 C37 -174.1(4) . .
C30 C31 C32 C27 0.0 . .
C37 C31 C32 C27 173.8(4) . .
N2 C27 C32 C31 -170.7(6) . .
C28 C27 C32 C31 0.0 . .
C28 C29 C33 C34 -62.1 . .
C30 C29 C33 C34 123.9 . .
C28 C29 C33 C35 61.2(5) . .
C30 C29 C33 C35 -112.7(5) . .
C28 C29 C33 C36 178.1(7) . .
C30 C29 C33 C36 4.1(7) . .
C30 C31 C37 C39 55.2(10) . .
C32 C31 C37 C39 -118.8(9) . .
C30 C31 C37 C38 -62.4(8) . .
C32 C31 C37 C38 123.6(7) . .
C30 C31 C37 C40 176.9(7) . .
C32 C31 C37 C40 2.9(9) . .
C8 C7 N1 C1 -35.9(11) . .
C12 C7 N1 C1 150.0(7) . .
C8 C7 N1 Re1 161.1(3) . .
C12 C7 N1 Re1 -12.9(8) . .
C2 C1 N1 C7 -47.0(14) . .
C6 C1 N1 C7 132.0(9) . .
C2 C1 N1 Re1 117.3(10) . .
C6 C1 N1 Re1 -63.7(9) . .
C28 C27 N2 C21 154.9(5) . .
C32 C27 N2 C21 -33.3(10) . .
C28 C27 N2 Re1 -2.3(8) . .
C32 C27 N2 Re1 169.5(3) . .
C26 C21 N2 C27 -48.7(11) . .
C22 C21 N2 C27 129.9(8) . .
C26 C21 N2 Re1 112.1(8) . .
C22 C21 N2 Re1 -69.2(9) . .
C7 C12 O1 Re1 22.2(3) . .
C11 C12 O1 Re1 -159.46(10) . .
C27 C28 O2 Re1 20.8(3) . .
C29 C28 O2 Re1 -164.77(12) . .
Re1 O3 Re1 O3 -5.2(5) 2_657 2_657
Re1 O3 Re1 N2 92.2(4) 2_657 .
Re1 O3 Re1 O1 -177.3(4) 2_657 .
Re1 O3 Re1 O2 15.9(10) 2_657 .
Re1 O3 Re1 N1 -103.5(4) 2_657 .
C27 N2 Re1 O3 -70.4(8) . 2_657
C21 N2 Re1 O3 133.8(6) . 2_657
C27 N2 Re1 O3 -148.7(8) . .
C21 N2 Re1 O3 55.5(6) . .
C27 N2 Re1 O1 128.4(8) . .
C21 N2 Re1 O1 -27.4(6) . .
C27 N2 Re1 O2 10.5(7) . .
C21 N2 Re1 O2 -145.3(7) . .
C27 N2 Re1 N1 68.0(10) . .
C21 N2 Re1 N1 -87.8(9) . .
C27 N2 Re1 Re1 -109.5(8) . 2_657
C21 N2 Re1 Re1 94.7(6) . 2_657
C12 O1 Re1 O3 58.4(8) . 2_657
C12 O1 Re1 O3 78.6(4) . .
C12 O1 Re1 N2 -176.5(4) . .
C12 O1 Re1 O2 -106.4(3) . .
C12 O1 Re1 N1 -20.2(4) . .
C12 O1 Re1 Re1 76.7(3) . 2_657
C28 O2 Re1 O3 87.5(4) . 2_657
C28 O2 Re1 O3 67.0(9) . .
C28 O2 Re1 N2 -15.4(4) . .
C28 O2 Re1 O1 -98.4(3) . .
C28 O2 Re1 N1 -173.2(4) . .
C28 O2 Re1 Re1 78.5(3) . 2_657
C7 N1 Re1 O3 -136.6(7) . 2_657
C1 N1 Re1 O3 59.5(7) . 2_657
C7 N1 Re1 O3 -59.7(7) . .
C1 N1 Re1 O3 136.4(7) . .
C7 N1 Re1 N2 84.7(9) . .
C1 N1 Re1 N2 -79.2(10) . .
C7 N1 Re1 O1 20.7(7) . .
C1 N1 Re1 O1 -143.2(7) . .
C7 N1 Re1 O2 137.8(7) . .
C1 N1 Re1 O2 -26.0(7) . .
C7 N1 Re1 Re1 -97.7(7) . 2_657
C1 N1 Re1 Re1 98.4(7) . 2_657
